data_7014886
loop_
_publ_author_name
'Le Roux, Erwan'
'Merle, Nicolas'
'T\"ornroos, Karl W'

_publ_section_title
;
 Synthesis and characterisation of trigonal C(2)-chiral di- and
 tetra-substituted bis(oxazoline) alkyl zinc complexes and their
 reactivity towards protic reagents.
;
_journal_issue 8
_journal_name_full 'Dalton transactions (Cambridge, England : 2003)'
_journal_page_first 1768
_journal_page_last 1777
_journal_paper_doi 10.1039/c0dt01252a
_journal_volume 40
_journal_year 2011
_chemical_absolute_configuration ad
_chemical_formula_moiety 'C30 H50 N4 O4 Zn, 0.5(C7 H8)'
_chemical_formula_sum 'C33.5 H54.5 N4 O4 Zn'
_chemical_formula_weight 642.68
_chemical_name_systematic
;
?
;
_space_group_IT_number 5
_symmetry_cell_setting monoclinic
_symmetry_space_group_name_Hall 'C 2y'
_symmetry_space_group_name_H-M 'C 1 2 1'
_atom_sites_solution_hydrogens geom
_atom_sites_solution_primary direct
_atom_sites_solution_secondary difmap
_audit_creation_method SHELXL-97
_cell_angle_alpha 90.00
_cell_angle_beta 107.6540(10)
_cell_angle_gamma 90.00
_cell_formula_units_Z 4
_cell_length_a 17.0744(9)
_cell_length_b 10.7322(6)
_cell_length_c 19.3548(10)
_cell_measurement_reflns_used 9895
_cell_measurement_temperature 103(2)
_cell_measurement_theta_max 30.67
_cell_measurement_theta_min 2.36
_cell_volume 3379.7(3)
_computing_cell_refinement
;
Bruker (2008). SAINT, version 7.56A, Bruker AXS Inc., Madison,
Wisconsin, USA.
;
_computing_data_collection
;
Bruker (2008). APEX2, version 2008.5-0, Bruker AXS Inc., Madison,
Wisconsin, USA.
;
_computing_data_reduction
;
Bruker (2008). SAINT, version 7.56A, Bruker AXS Inc., Madison,
Wisconsin, USA.
;
_computing_molecular_graphics
;
Brandenburg, K. (2009). DIAMOND. Version 3.2c. Crystal Impact GbR, Bonn,
Germany.
;
_computing_publication_material
;
Bruker AXS (2008). SHELXTL. Version 2008/1. Bruker AXS Inc., Madison,
Wisconsin, USA.
;
_computing_structure_refinement
;
Sheldrick, G. M. (2008). Acta Crystallographica, A64, 112-122.
;
_computing_structure_solution
;
Sheldrick, G. M. (2008). Acta Crystallographica, A64, 112-122.
;
_diffrn_ambient_temperature 103(2)
_diffrn_measured_fraction_theta_full 0.999
_diffrn_measured_fraction_theta_max 0.999
_diffrn_measurement_device_type 'Bruker TXS APEX-II CCD'
_diffrn_measurement_method '\w scans'
_diffrn_radiation_monochromator graphite
_diffrn_radiation_source 'rotating anode'
_diffrn_radiation_type MoK\a
_diffrn_radiation_wavelength 0.71073
_diffrn_reflns_av_R_equivalents 0.0266
_diffrn_reflns_av_sigmaI/netI 0.0406
_diffrn_reflns_limit_h_max 24
_diffrn_reflns_limit_h_min -24
_diffrn_reflns_limit_k_max 15
_diffrn_reflns_limit_k_min -15
_diffrn_reflns_limit_l_max 27
_diffrn_reflns_limit_l_min -27
_diffrn_reflns_number 28634
_diffrn_reflns_theta_full 30.70
_diffrn_reflns_theta_max 30.70
_diffrn_reflns_theta_min 2.21
_exptl_absorpt_coefficient_mu 0.768
_exptl_absorpt_correction_T_max 0.8462
_exptl_absorpt_correction_T_min 0.7749
_exptl_absorpt_correction_type multi-scan
_exptl_absorpt_process_details
;
SADABS-2008/1 - Bruker AXS area detector scaling and
absorption correction.
;
_exptl_crystal_colour colourless
_exptl_crystal_density_diffrn 1.263
_exptl_crystal_density_method 'not measured'
_exptl_crystal_description Irregular
_exptl_crystal_F_000 1382
_exptl_crystal_size_max 0.35
_exptl_crystal_size_mid 0.28
_exptl_crystal_size_min 0.22
_refine_diff_density_max 0.656
_refine_diff_density_min -0.263
_refine_diff_density_rms 0.044
_refine_ls_abs_structure_details 'Flack H D (1983), Acta Cryst. A39, 876-881'
_refine_ls_abs_structure_Flack 0.014(4)
_refine_ls_extinction_method none
_refine_ls_goodness_of_fit_ref 1.069
_refine_ls_hydrogen_treatment mixed
_refine_ls_matrix_type full
_refine_ls_number_parameters 403
_refine_ls_number_reflns 10241
_refine_ls_number_restraints 6
_refine_ls_restrained_S_all 1.070
_refine_ls_R_factor_all 0.0206
_refine_ls_R_factor_gt 0.0203
_refine_ls_shift/su_max 0.001
_refine_ls_shift/su_mean 0.000
_refine_ls_structure_factor_coef Fsqd
_refine_ls_weighting_details 'calc w=1/[\s^2^(Fo^2^)+(0.0163P)^2^+0.2815P] where P=(Fo^2^+2Fc^2^)/3'
_refine_ls_weighting_scheme calc
_refine_ls_wR_factor_gt 0.0548
_refine_ls_wR_factor_ref 0.0550
_reflns_number_gt 10084
_reflns_number_total 10241
_reflns_threshold_expression I>2\s(I)
_cod_data_source_file C0DT01252A.TXT
_cod_data_source_block EW11
_cod_depositor_comments
;
The following automatic conversions were performed:
'_symmetry_cell_setting' value 'Monoclinic' changed to 'monoclinic'
according to '/home/saulius/struct/CIF-dictionaries/cif_core.dic'
dictionary named 'cif_core.dic' version 2.4.1 from 2010-06-29.

Automatic conversion script
Id: cif_fix_enum 1555 2011-01-17 13:19:09Z saulius 
;
_cod_original_sg_symbol_H-M C2
_cod_original_formula_sum 'C33.50 H54.50 N4 O4 Zn'
_cod_database_code 7014886

loop_
_symmetry_equiv_pos_as_xyz
'x, y, z'
'-x, y, -z'
'x+1/2, y+1/2, z'
'-x+1/2, y+1/2, -z'

loop_
_atom_site_label
_atom_site_type_symbol
_atom_site_fract_x
_atom_site_fract_y
_atom_site_fract_z
_atom_site_U_iso_or_equiv
_atom_site_adp_type
_atom_site_occupancy
_atom_site_symmetry_multiplicity
_atom_site_calc_flag
_atom_site_refinement_flags
_atom_site_disorder_assembly
_atom_site_disorder_group
Zn1 Zn 0.050871(5) 0.003576(12) 0.237750(5) 0.01165(3) Uani 1 1 d . . .
O1 O 0.14054(5) -0.23560(7) 0.11100(4) 0.01797(14) Uani 1 1 d . . .
N1 N 0.06956(5) -0.14160(8) 0.17789(4) 0.01404(14) Uani 1 1 d . . .
C1 C 0.12275(6) -0.12823(9) 0.14150(5) 0.01406(16) Uani 1 1 d . . .
O2 O 0.20019(5) 0.18770(7) 0.13736(4) 0.01930(14) Uani 1 1 d . . .
C2 C 0.10122(7) -0.33637(10) 0.13613(7) 0.0229(2) Uani 1 1 d . . .
H2A H 0.1426 -0.3937 0.1670 0.028 Uiso 1 1 calc R . .
H2B H 0.0654 -0.3839 0.0947 0.028 Uiso 1 1 calc R . .
N2 N 0.12401(5) 0.12716(8) 0.20849(4) 0.01368(14) Uani 1 1 d . . .
O3 O -0.00456(5) -0.14034(9) 0.41541(4) 0.02528(17) Uani 1 1 d . . .
C3 C 0.04992(6) -0.27542(9) 0.18013(5) 0.01488(16) Uani 1 1 d . . .
H3A H 0.0723 -0.3042 0.2315 0.018 Uiso 1 1 calc R . .
N3 N 0.05861(5) -0.07087(8) 0.33539(4) 0.01472(15) Uani 1 1 d . . .
O4 O -0.16320(5) 0.15719(8) 0.25894(4) 0.02160(15) Uani 1 1 d . . .
N4 N -0.05489(5) 0.09654(8) 0.22340(4) 0.01415(14) Uani 1 1 d . . .
C4 C -0.04246(6) -0.30870(10) 0.15319(6) 0.01866(18) Uani 1 1 d . . .
C5 C -0.05073(8) -0.45048(11) 0.15947(7) 0.0261(2) Uani 1 1 d . . .
H5A H -0.1090 -0.4736 0.1430 0.039 Uiso 1 1 calc R . .
H5B H -0.0265 -0.4758 0.2101 0.039 Uiso 1 1 calc R . .
H5C H -0.0219 -0.4925 0.1293 0.039 Uiso 1 1 calc R . .
C6 C -0.08611(7) -0.24742(11) 0.20263(7) 0.0252(2) Uani 1 1 d . . .
H6A H -0.1434 -0.2754 0.1888 0.038 Uiso 1 1 calc R . .
H6B H -0.0845 -0.1567 0.1977 0.038 Uiso 1 1 calc R . .
H6C H -0.0584 -0.2709 0.2531 0.038 Uiso 1 1 calc R . .
C7 C -0.08245(8) -0.26843(13) 0.07455(7) 0.0317(3) Uani 1 1 d . . .
H7A H -0.1411 -0.2888 0.0599 0.047 Uiso 1 1 calc R . .
H7B H -0.0562 -0.3123 0.0430 0.047 Uiso 1 1 calc R . .
H7C H -0.0756 -0.1784 0.0703 0.047 Uiso 1 1 calc R . .
C8 C 0.16453(6) -0.02271(9) 0.12971(5) 0.0161(2) Uani 1 1 d . . .
H8A H 0.1980 -0.0305 0.0987 0.019 Uiso 1 1 calc R . .
C9 C 0.16032(6) 0.09382(9) 0.16059(5) 0.01431(16) Uani 1 1 d . . .
C10 C 0.18242(7) 0.30179(10) 0.16825(6) 0.01984(19) Uani 1 1 d . . .
H10A H 0.1489 0.3577 0.1299 0.024 Uiso 1 1 calc R . .
H10B H 0.2339 0.3454 0.1946 0.024 Uiso 1 1 calc R . .
C11 C 0.13428(6) 0.26357(9) 0.22084(5) 0.01452(16) Uani 1 1 d . . .
H11A H 0.0787 0.3033 0.2040 0.017 Uiso 1 1 calc R . .
C12 C 0.17574(6) 0.30189(9) 0.30040(5) 0.01580(17) Uani 1 1 d . . .
C13 C 0.26062(6) 0.24153(10) 0.33121(6) 0.02088(19) Uani 1 1 d . . .
H13A H 0.2552 0.1507 0.3271 0.031 Uiso 1 1 calc R . .
H13B H 0.2840 0.2647 0.3823 0.031 Uiso 1 1 calc R . .
H13C H 0.2969 0.2706 0.3039 0.031 Uiso 1 1 calc R . .
C14 C 0.11881(7) 0.26553(10) 0.34516(6) 0.02006(19) Uani 1 1 d . . .
H14A H 0.1126 0.1747 0.3447 0.030 Uiso 1 1 calc R . .
H14B H 0.0649 0.3043 0.3241 0.030 Uiso 1 1 calc R . .
H14C H 0.1426 0.2943 0.3952 0.030 Uiso 1 1 calc R . .
C15 C 0.18482(7) 0.44452(10) 0.30394(6) 0.0225(2) Uani 1 1 d . . .
H15A H 0.2081 0.4706 0.3546 0.034 Uiso 1 1 calc R . .
H15B H 0.1307 0.4832 0.2833 0.034 Uiso 1 1 calc R . .
H15C H 0.2214 0.4707 0.2762 0.034 Uiso 1 1 calc R . .
C16 C 0.11249(6) -0.17018(9) 0.37782(5) 0.01686(17) Uani 1 1 d . . .
H16A H 0.1012 -0.2483 0.3483 0.020 Uiso 1 1 calc R . .
C17 C 0.20585(6) -0.14602(9) 0.40042(5) 0.01588(17) Uani 1 1 d . . .
C18 C 0.24843(7) -0.26029(10) 0.44355(6) 0.0238(2) Uani 1 1 d . . .
H18A H 0.3082 -0.2497 0.4568 0.036 Uiso 1 1 calc R . .
H18B H 0.2323 -0.3353 0.4137 0.036 Uiso 1 1 calc R . .
H18C H 0.2320 -0.2687 0.4876 0.036 Uiso 1 1 calc R . .
C19 C 0.23384(6) -0.13451(11) 0.33257(6) 0.02081(19) Uani 1 1 d . . .
H19A H 0.2073 -0.0621 0.3042 0.031 Uiso 1 1 calc R . .
H19B H 0.2185 -0.2101 0.3031 0.031 Uiso 1 1 calc R . .
H19C H 0.2936 -0.1240 0.3470 0.031 Uiso 1 1 calc R . .
C20 C 0.23089(7) -0.02912(10) 0.44724(6) 0.0212(2) Uani 1 1 d . . .
H20A H 0.1995 0.0425 0.4218 0.032 Uiso 1 1 calc R . .
H20B H 0.2898 -0.0137 0.4565 0.032 Uiso 1 1 calc R . .
H20C H 0.2194 -0.0413 0.4934 0.032 Uiso 1 1 calc R . .
C21 C 0.07816(7) -0.18745(13) 0.44181(6) 0.0270(2) Uani 1 1 d . . .
H21A H 0.0784 -0.2765 0.4553 0.032 Uiso 1 1 calc R . .
H21B H 0.1108 -0.1396 0.4846 0.032 Uiso 1 1 calc R . .
C22 C -0.00716(6) -0.06522(10) 0.35773(5) 0.01762(18) Uani 1 1 d . . .
C23 C -0.07911(5) 0.00498(15) 0.33146(5) 0.01989(16) Uani 1 1 d . . .
H23A H -0.1192 -0.0006 0.3563 0.024 Uiso 1 1 calc R . .
C24 C -0.09547(6) 0.08294(10) 0.27083(5) 0.01630(17) Uani 1 1 d . . .
C25 C -0.15828(6) 0.24870(10) 0.20563(6) 0.01909(18) Uani 1 1 d . . .
H25A H -0.1399 0.3302 0.2289 0.023 Uiso 1 1 calc R . .
H25B H -0.2124 0.2596 0.1685 0.023 Uiso 1 1 calc R . .
C26 C -0.09467(6) 0.19554(9) 0.17134(5) 0.01428(16) Uani 1 1 d . . .
H26A H -0.0529 0.2617 0.1730 0.017 Uiso 1 1 calc R . .
C27 C -0.13118(6) 0.15237(10) 0.09179(5) 0.01583(17) Uani 1 1 d . . .
C28 C -0.19657(6) 0.05119(11) 0.08442(6) 0.02093(19) Uani 1 1 d . . .
H28A H -0.2177 0.0250 0.0336 0.031 Uiso 1 1 calc R . .
H28B H -0.2417 0.0844 0.1003 0.031 Uiso 1 1 calc R . .
H28C H -0.1720 -0.0205 0.1146 0.031 Uiso 1 1 calc R . .
C29 C -0.06131(6) 0.10391(11) 0.06433(6) 0.01966(18) Uani 1 1 d . . .
H29A H -0.0834 0.0814 0.0130 0.029 Uiso 1 1 calc R . .
H29B H -0.0363 0.0304 0.0924 0.029 Uiso 1 1 calc R . .
H29C H -0.0196 0.1691 0.0700 0.029 Uiso 1 1 calc R . .
C30 C -0.17002(7) 0.26581(11) 0.04555(6) 0.02150(19) Uani 1 1 d . . .
H30A H -0.1904 0.2413 -0.0056 0.032 Uiso 1 1 calc R . .
H30B H -0.1286 0.3315 0.0515 0.032 Uiso 1 1 calc R . .
H30C H -0.2158 0.2970 0.0613 0.032 Uiso 1 1 calc R . .
C1S C 0.02659(6) 0.43184(17) 0.56458(10) 0.0443(4) Uani 1 1 d D A 1
H1S H 0.0453(4) 0.4756(10) 0.6102(9) 0.053 Uiso 0.50 1 d PD B 1
C2S C 0.02696(6) 0.30274(16) 0.56521(9) 0.0390(3) Uani 1 1 d D . .
H2SA H 0.0455 0.2588 0.6098 0.047 Uiso 1 1 calc RD A 1
C3S C 0.0000 0.23811(19) 0.5000 0.0373(4) Uani 1 2 d S . .
H3SA H 0.0000 0.1496 0.5000 0.056 Uiso 1 2 calc SR . .
C4S C 0.0000 0.4930(2) 0.5000 0.0535(7) Uani 1 2 d SD . .
H4SA H 0.0000 0.5815 0.5000 0.080 Uiso 1 1 calc RD A 1
C7S C 0.04242(18) 0.5245(3) 0.62482(15) 0.0367(7) Uani 0.50 1 d P A 2
H7SC H 0.0822 0.4901 0.6683 0.055 Uiso 0.50 1 calc PR A 2
H7SB H -0.0091 0.5431 0.6352 0.055 Uiso 0.50 1 calc PR A 2
H7SA H 0.0645 0.6013 0.6105 0.055 Uiso 0.50 1 calc PR A 2

loop_
_atom_site_aniso_label
_atom_site_aniso_U_11
_atom_site_aniso_U_22
_atom_site_aniso_U_33
_atom_site_aniso_U_23
_atom_site_aniso_U_13
_atom_site_aniso_U_12
Zn1 0.01093(4) 0.01267(4) 0.01221(4) -0.00016(4) 0.00481(3) -0.00001(4)
O1 0.0183(3) 0.0177(3) 0.0206(3) -0.0038(3) 0.0098(3) 0.0018(3)
N1 0.0141(3) 0.0137(3) 0.0151(3) -0.0008(3) 0.0056(3) 0.0000(3)
C1 0.0118(4) 0.0169(4) 0.0117(4) -0.0011(3) 0.0011(3) 0.0038(3)
O2 0.0213(3) 0.0192(3) 0.0215(3) 0.0019(3) 0.0126(3) -0.0025(3)
C2 0.0279(5) 0.0158(5) 0.0297(5) -0.0028(4) 0.0156(4) 0.0011(4)
N2 0.0127(3) 0.0144(4) 0.0142(3) 0.0001(3) 0.0045(3) -0.0012(3)
O3 0.0218(4) 0.0356(4) 0.0208(4) 0.0110(3) 0.0100(3) -0.0006(3)
C3 0.0153(4) 0.0134(4) 0.0162(4) -0.0016(3) 0.0051(3) 0.0002(3)
N3 0.0148(3) 0.0160(4) 0.0131(3) 0.0019(3) 0.0039(3) -0.0007(3)
O4 0.0170(3) 0.0272(4) 0.0240(4) 0.0015(3) 0.0113(3) 0.0059(3)
N4 0.0123(3) 0.0160(4) 0.0148(3) -0.0005(3) 0.0050(3) 0.0014(3)
C4 0.0154(4) 0.0150(4) 0.0233(5) -0.0034(4) 0.0024(3) -0.0019(3)
C5 0.0239(5) 0.0168(4) 0.0364(6) -0.0057(4) 0.0072(5) -0.0043(4)
C6 0.0161(4) 0.0224(5) 0.0382(6) -0.0078(5) 0.0100(4) -0.0041(4)
C7 0.0303(6) 0.0274(6) 0.0262(5) -0.0027(5) -0.0080(5) -0.0018(5)
C8 0.0139(4) 0.0203(6) 0.0160(4) 0.0003(3) 0.0076(3) 0.0019(3)
C9 0.0112(4) 0.0166(4) 0.0147(4) 0.0037(3) 0.0034(3) 0.0005(3)
C10 0.0229(5) 0.0165(4) 0.0225(5) 0.0033(4) 0.0106(4) -0.0016(4)
C11 0.0138(4) 0.0134(4) 0.0166(4) 0.0017(3) 0.0049(3) -0.0008(3)
C12 0.0156(4) 0.0139(4) 0.0170(4) -0.0003(3) 0.0035(3) -0.0018(3)
C13 0.0155(4) 0.0214(5) 0.0221(5) 0.0023(4) 0.0002(4) -0.0008(4)
C14 0.0227(5) 0.0201(5) 0.0188(4) -0.0017(4) 0.0085(4) -0.0020(4)
C15 0.0252(5) 0.0148(5) 0.0260(5) -0.0021(4) 0.0057(4) -0.0024(4)
C16 0.0187(4) 0.0152(4) 0.0159(4) 0.0031(3) 0.0041(3) -0.0017(3)
C17 0.0182(4) 0.0143(4) 0.0134(4) 0.0006(3) 0.0022(3) 0.0019(3)
C18 0.0276(5) 0.0182(5) 0.0203(5) 0.0025(4) -0.0008(4) 0.0046(4)
C19 0.0186(4) 0.0253(5) 0.0189(4) 0.0011(4) 0.0062(4) 0.0045(4)
C20 0.0236(5) 0.0174(5) 0.0196(4) -0.0036(3) 0.0024(4) -0.0016(3)
C21 0.0231(5) 0.0377(6) 0.0204(5) 0.0125(4) 0.0071(4) -0.0007(5)
C22 0.0184(4) 0.0219(5) 0.0135(4) 0.0013(3) 0.0062(3) -0.0038(3)
C23 0.0166(4) 0.0270(4) 0.0192(4) 0.0016(5) 0.0102(3) -0.0016(5)
C24 0.0129(4) 0.0188(4) 0.0183(4) -0.0032(3) 0.0063(3) -0.0011(3)
C25 0.0178(4) 0.0202(5) 0.0201(4) -0.0017(4) 0.0070(4) 0.0052(4)
C26 0.0117(4) 0.0151(4) 0.0157(4) -0.0013(3) 0.0036(3) 0.0018(3)
C27 0.0133(4) 0.0183(4) 0.0149(4) -0.0014(3) 0.0028(3) 0.0012(3)
C28 0.0162(4) 0.0230(5) 0.0220(5) -0.0052(4) 0.0035(4) -0.0027(4)
C29 0.0174(4) 0.0256(5) 0.0167(4) -0.0024(4) 0.0062(3) 0.0031(4)
C30 0.0210(5) 0.0219(5) 0.0190(4) 0.0016(4) 0.0021(4) 0.0044(4)
C1S 0.0385(7) 0.0560(10) 0.0491(9) -0.0213(7) 0.0294(7) -0.0148(7)
C2S 0.0285(6) 0.0546(9) 0.0379(7) 0.0095(6) 0.0162(5) 0.0087(6)
C3S 0.0347(9) 0.0278(9) 0.0587(13) 0.000 0.0281(9) 0.000
C4S 0.0695(14) 0.0242(9) 0.0959(18) 0.000 0.0686(14) 0.000
C7S 0.0378(13) 0.0404(19) 0.0323(12) -0.0119(11) 0.0113(10) 0.0023(11)

loop_
_atom_type_symbol
_atom_type_description
_atom_type_scat_dispersion_real
_atom_type_scat_dispersion_imag
_atom_type_scat_source
C C 0.0033 0.0016 'International Tables Vol C Tables 4.2.6.8 and 6.1.1.4'
H H 0.0000 0.0000 'International Tables Vol C Tables 4.2.6.8 and 6.1.1.4'
N N 0.0061 0.0033 'International Tables Vol C Tables 4.2.6.8 and 6.1.1.4'
O O 0.0106 0.0060 'International Tables Vol C Tables 4.2.6.8 and 6.1.1.4'
Zn Zn 0.2839 1.4301 'International Tables Vol C Tables 4.2.6.8 and 6.1.1.4'

loop_
_geom_angle_atom_site_label_1
_geom_angle_atom_site_label_2
_geom_angle_atom_site_label_3
_geom_angle
_geom_angle_site_symmetry_1
_geom_angle_site_symmetry_3
_geom_angle_publ_flag
N4 Zn1 N2 104.00(3) . . ?
N4 Zn1 N3 97.29(3) . . ?
N2 Zn1 N3 130.75(3) . . ?
N4 Zn1 N1 126.50(3) . . ?
N2 Zn1 N1 97.29(3) . . ?
N3 Zn1 N1 104.73(3) . . ?
C1 O1 C2 107.49(8) . . ?
C1 N1 C3 108.75(8) . . ?
C1 N1 Zn1 118.48(7) . . ?
C3 N1 Zn1 130.88(6) . . ?
N1 C1 O1 114.72(9) . . ?
N1 C1 C8 130.35(9) . . ?
O1 C1 C8 114.93(8) . . ?
C9 O2 C10 107.62(7) . . ?
O1 C2 C3 105.70(8) . . ?
C9 N2 C11 108.95(8) . . ?
C9 N2 Zn1 118.99(7) . . ?
C11 N2 Zn1 130.98(6) . . ?
C22 O3 C21 106.40(8) . . ?
N1 C3 C2 102.96(8) . . ?
N1 C3 C4 115.59(8) . . ?
C2 C3 C4 114.12(8) . . ?
C22 N3 C16 107.33(8) . . ?
C22 N3 Zn1 117.86(7) . . ?
C16 N3 Zn1 131.03(7) . . ?
C24 O4 C25 106.70(8) . . ?
C24 N4 C26 108.94(8) . . ?
C24 N4 Zn1 119.37(7) . . ?
C26 N4 Zn1 131.22(6) . . ?
C6 C4 C7 110.25(10) . . ?
C6 C4 C5 107.61(9) . . ?
C7 C4 C5 109.55(9) . . ?
C6 C4 C3 109.32(8) . . ?
C7 C4 C3 111.87(9) . . ?
C5 C4 C3 108.13(9) . . ?
C1 C8 C9 124.19(9) . . ?
N2 C9 O2 114.89(9) . . ?
N2 C9 C8 130.02(9) . . ?
O2 C9 C8 115.08(8) . . ?
O2 C10 C11 105.66(8) . . ?
N2 C11 C12 114.80(8) . . ?
N2 C11 C10 102.48(8) . . ?
C12 C11 C10 114.33(8) . . ?
C13 C12 C14 111.02(9) . . ?
C13 C12 C15 109.42(9) . . ?
C14 C12 C15 107.48(9) . . ?
C13 C12 C11 111.65(8) . . ?
C14 C12 C11 108.54(8) . . ?
C15 C12 C11 108.62(8) . . ?
N3 C16 C21 102.08(8) . . ?
N3 C16 C17 116.79(8) . . ?
C21 C16 C17 114.00(8) . . ?
C20 C17 C19 109.72(9) . . ?
C20 C17 C18 109.34(8) . . ?
C19 C17 C18 108.10(9) . . ?
C20 C17 C16 112.64(8) . . ?
C19 C17 C16 109.56(8) . . ?
C18 C17 C16 107.34(8) . . ?
O3 C21 C16 104.18(8) . . ?
N3 C22 O3 114.82(9) . . ?
N3 C22 C23 130.22(9) . . ?
O3 C22 C23 114.96(9) . . ?
C24 C23 C22 123.85(8) . . ?
N4 C24 O4 114.59(9) . . ?
N4 C24 C23 129.68(9) . . ?
O4 C24 C23 115.72(9) . . ?
O4 C25 C26 104.87(8) . . ?
N4 C26 C25 102.13(7) . . ?
N4 C26 C27 115.21(8) . . ?
C25 C26 C27 114.52(8) . . ?
C28 C27 C29 110.37(9) . . ?
C28 C27 C30 109.48(8) . . ?
C29 C27 C30 108.05(9) . . ?
C28 C27 C26 111.54(8) . . ?
C29 C27 C26 108.97(8) . . ?
C30 C27 C26 108.35(8) . . ?
C4S C1S C2S 119.31(17) . . ?
C4S C1S C7S 109.04(19) . . ?
C2S C1S C7S 131.3(2) . . ?
C1S C2S C3S 119.44(16) . . ?
C2S C3S C2S 120.2(2) . 2_556 ?
C1S C4S C1S 122.4(2) 2_556 . ?

loop_
_geom_bond_atom_site_label_1
_geom_bond_atom_site_label_2
_geom_bond_distance
_geom_bond_site_symmetry_2
_geom_bond_publ_flag
Zn1 N4 2.0073(8) . ?
Zn1 N2 2.0170(8) . ?
Zn1 N3 2.0189(8) . ?
Zn1 N1 2.0239(8) . ?
O1 C1 1.3702(12) . ?
O1 C2 1.4336(13) . ?
N1 C1 1.3150(12) . ?
N1 C3 1.4784(13) . ?
C1 C8 1.3936(14) . ?
O2 C9 1.3661(12) . ?
O2 C10 1.4349(13) . ?
C2 C3 1.5403(14) . ?
N2 C9 1.3117(12) . ?
N2 C11 1.4852(12) . ?
O3 C22 1.3668(12) . ?
O3 C21 1.4400(14) . ?
C3 C4 1.5454(14) . ?
N3 C22 1.3214(13) . ?
N3 C16 1.4828(13) . ?
O4 C24 1.3653(12) . ?
O4 C25 1.4453(14) . ?
N4 C24 1.3153(12) . ?
N4 C26 1.4800(12) . ?
C4 C6 1.5286(15) . ?
C4 C7 1.5294(16) . ?
C4 C5 1.5365(16) . ?
C8 C9 1.3973(13) . ?
C10 C11 1.5452(14) . ?
C11 C12 1.5428(14) . ?
C12 C13 1.5335(14) . ?
C12 C14 1.5357(14) . ?
C12 C15 1.5381(14) . ?
C16 C21 1.5336(15) . ?
C16 C17 1.5416(14) . ?
C17 C20 1.5307(14) . ?
C17 C19 1.5327(14) . ?
C17 C18 1.5367(14) . ?
C22 C23 1.3988(15) . ?
C23 C24 1.3987(15) . ?
C25 C26 1.5436(13) . ?
C26 C27 1.5466(13) . ?
C27 C28 1.5328(15) . ?
C27 C29 1.5364(14) . ?
C27 C30 1.5373(15) . ?
C1S C4S 1.362(2) . ?
C1S C2S 1.386(2) . ?
C1S C7S 1.494(3) . ?
C2S C3S 1.390(2) . ?
C3S C2S 1.391(2) 2_556 ?
C4S C1S 1.362(2) 2_556 ?

loop_
_geom_torsion_atom_site_label_1
_geom_torsion_atom_site_label_2
_geom_torsion_atom_site_label_3
_geom_torsion_atom_site_label_4
_geom_torsion
_geom_torsion_site_symmetry_1
_geom_torsion_site_symmetry_2
_geom_torsion_site_symmetry_3
_geom_torsion_site_symmetry_4
_geom_torsion_publ_flag
N4 Zn1 N1 C1 117.51(7) . . . . ?
N2 Zn1 N1 C1 4.06(8) . . . . ?
N3 Zn1 N1 C1 -131.52(7) . . . . ?
N4 Zn1 N1 C3 -80.06(9) . . . . ?
N2 Zn1 N1 C3 166.49(8) . . . . ?
N3 Zn1 N1 C3 30.91(9) . . . . ?
C3 N1 C1 O1 5.00(11) . . . . ?
Zn1 N1 C1 O1 171.05(6) . . . . ?
C3 N1 C1 C8 -174.20(10) . . . . ?
Zn1 N1 C1 C8 -8.14(14) . . . . ?
C2 O1 C1 N1 -6.77(11) . . . . ?
C2 O1 C1 C8 172.55(9) . . . . ?
C1 O1 C2 C3 5.39(11) . . . . ?
N4 Zn1 N2 C9 -127.68(7) . . . . ?
N3 Zn1 N2 C9 119.52(7) . . . . ?
N1 Zn1 N2 C9 2.86(8) . . . . ?
N4 Zn1 N2 C11 39.03(9) . . . . ?
N3 Zn1 N2 C11 -73.77(9) . . . . ?
N1 Zn1 N2 C11 169.57(8) . . . . ?
C1 N1 C3 C2 -1.20(11) . . . . ?
Zn1 N1 C3 C2 -164.93(7) . . . . ?
C1 N1 C3 C4 -126.31(9) . . . . ?
Zn1 N1 C3 C4 69.96(11) . . . . ?
O1 C2 C3 N1 -2.60(11) . . . . ?
O1 C2 C3 C4 123.46(9) . . . . ?
N4 Zn1 N3 C22 12.86(8) . . . . ?
N2 Zn1 N3 C22 128.47(8) . . . . ?
N1 Zn1 N3 C22 -117.97(8) . . . . ?
N4 Zn1 N3 C16 167.88(8) . . . . ?
N2 Zn1 N3 C16 -76.51(9) . . . . ?
N1 Zn1 N3 C16 37.05(9) . . . . ?
N2 Zn1 N4 C24 -140.49(7) . . . . ?
N3 Zn1 N4 C24 -5.25(8) . . . . ?
N1 Zn1 N4 C24 109.19(8) . . . . ?
N2 Zn1 N4 C26 30.76(9) . . . . ?
N3 Zn1 N4 C26 166.00(8) . . . . ?
N1 Zn1 N4 C26 -79.56(9) . . . . ?
N1 C3 C4 C6 -63.14(11) . . . . ?
C2 C3 C4 C6 177.72(9) . . . . ?
N1 C3 C4 C7 59.27(12) . . . . ?
C2 C3 C4 C7 -59.87(12) . . . . ?
N1 C3 C4 C5 179.98(9) . . . . ?
C2 C3 C4 C5 60.85(12) . . . . ?
N1 C1 C8 C9 4.38(17) . . . . ?
O1 C1 C8 C9 -174.82(9) . . . . ?
C11 N2 C9 O2 2.78(11) . . . . ?
Zn1 N2 C9 O2 172.21(6) . . . . ?
C11 N2 C9 C8 -177.24(10) . . . . ?
Zn1 N2 C9 C8 -7.82(14) . . . . ?
C10 O2 C9 N2 -6.02(11) . . . . ?
C10 O2 C9 C8 174.00(8) . . . . ?
C1 C8 C9 N2 5.39(17) . . . . ?
C1 C8 C9 O2 -174.63(9) . . . . ?
C9 O2 C10 C11 6.36(10) . . . . ?
C9 N2 C11 C12 -123.17(9) . . . . ?
Zn1 N2 C11 C12 69.10(11) . . . . ?
C9 N2 C11 C10 1.37(10) . . . . ?
Zn1 N2 C11 C10 -166.35(7) . . . . ?
O2 C10 C11 N2 -4.68(10) . . . . ?
O2 C10 C11 C12 120.19(9) . . . . ?
N2 C11 C12 C13 57.20(11) . . . . ?
C10 C11 C12 C13 -60.84(11) . . . . ?
N2 C11 C12 C14 -65.49(10) . . . . ?
C10 C11 C12 C14 176.47(8) . . . . ?
N2 C11 C12 C15 177.94(8) . . . . ?
C10 C11 C12 C15 59.90(11) . . . . ?
C22 N3 C16 C21 -17.18(11) . . . . ?
Zn1 N3 C16 C21 -174.15(8) . . . . ?
C22 N3 C16 C17 -142.21(9) . . . . ?
Zn1 N3 C16 C17 60.81(12) . . . . ?
N3 C16 C17 C20 59.37(11) . . . . ?
C21 C16 C17 C20 -59.41(12) . . . . ?
N3 C16 C17 C19 -63.06(11) . . . . ?
C21 C16 C17 C19 178.16(9) . . . . ?
N3 C16 C17 C18 179.79(8) . . . . ?
C21 C16 C17 C18 61.01(11) . . . . ?
C22 O3 C21 C16 -19.95(12) . . . . ?
N3 C16 C21 O3 22.30(11) . . . . ?
C17 C16 C21 O3 149.16(9) . . . . ?
C16 N3 C22 O3 5.48(12) . . . . ?
Zn1 N3 C22 O3 165.98(7) . . . . ?
C16 N3 C22 C23 -174.17(11) . . . . ?
Zn1 N3 C22 C23 -13.67(16) . . . . ?
C21 O3 C22 N3 9.83(13) . . . . ?
C21 O3 C22 C23 -170.47(11) . . . . ?
N3 C22 C23 C24 2.8(2) . . . . ?
O3 C22 C23 C24 -176.89(11) . . . . ?
C26 N4 C24 O4 2.32(12) . . . . ?
Zn1 N4 C24 O4 175.37(7) . . . . ?
C26 N4 C24 C23 -177.09(11) . . . . ?
Zn1 N4 C24 C23 -4.04(15) . . . . ?
C25 O4 C24 N4 -12.51(12) . . . . ?
C25 O4 C24 C23 166.98(10) . . . . ?
C22 C23 C24 N4 8.1(2) . . . . ?
C22 C23 C24 O4 -171.31(11) . . . . ?
C24 O4 C25 C26 16.54(10) . . . . ?
C24 N4 C26 C25 8.06(10) . . . . ?
Zn1 N4 C26 C25 -163.88(7) . . . . ?
C24 N4 C26 C27 -116.72(9) . . . . ?
Zn1 N4 C26 C27 71.34(11) . . . . ?
O4 C25 C26 N4 -14.76(10) . . . . ?
O4 C25 C26 C27 110.47(9) . . . . ?
N4 C26 C27 C28 59.23(11) . . . . ?
C25 C26 C27 C28 -58.81(11) . . . . ?
N4 C26 C27 C29 -62.87(11) . . . . ?
C25 C26 C27 C29 179.09(9) . . . . ?
N4 C26 C27 C30 179.80(8) . . . . ?
C25 C26 C27 C30 61.76(11) . . . . ?
C4S C1S C2S C3S -0.18(7) . . . . ?
C7S C1S C2S C3S 172.10(17) . . . . ?
C1S C2S C3S C2S 0.09(4) . . . 2_556 ?
C2S C1S C4S C1S 0.09(4) . . . 2_556 ?
C7S C1S C4S C1S -173.78(13) . . . 2_556 ?
